data_1526707
loop_
_publ_author_name
'Subbarao, M.V.'
'Kundaliya, D.C.'
'Kulkarni, R.G.'
'Malik, S.K.'
'Yelon, W.B.'

_publ_section_title
;
 Structural studies of the superconducting La2.5 Y0.5 Ca Ba3 (Cu1-x Fex)7
 Oz 8 (0 <= x <= 0.1) perovskite system by neutron diffraction
;
_journal_name_full 'Journal of Superconductivity'
_journal_page_first 397
_journal_page_last 403
_journal_volume 14
_journal_year 2001
_chemical_formula_sum 'Ba1.286 Ca0.429 Cu2.764 Fe0.236 La1.071 O7.24 Y0.214'
_chemical_name_systematic
;
(La0.357 Y0.214 Ca0.429) (Ba0.643 La0.357)2 Cu (Cu1.764 Fe0.236) O7.24
;
_space_group_IT_number 123
_symmetry_space_group_name_Hall '-P 4 2'
_symmetry_space_group_name_H-M 'P 4/m m m'
_cell_angle_alpha 90
_cell_angle_beta 90
_cell_angle_gamma 90
_cell_formula_units_Z 1
_cell_length_a 3.8707
_cell_length_b 3.8707
_cell_length_c 11.6225
_cell_volume 174.132
_citation_journal_id_ASTM JOUSEH
_cod_data_source_file Subbarao_JOUSEH_2001_1430.cif
_cod_data_source_block Ba1.286Ca0.429Cu2.764Fe0.236La1.071O7.24Y0.214
_cod_database_code 1526707

loop_
_symmetry_equiv_pos_as_xyz
x,y,z
-y,x,z
-x,-y,z
y,-x,z
x,-y,-z
y,x,-z
-x,y,-z
-y,-x,-z
-x,-y,-z
y,-x,-z
x,y,-z
-y,x,-z
-x,y,z
-y,-x,z
x,-y,z
y,x,z

loop_
_atom_site_label
_atom_site_type_symbol
_atom_site_fract_x
_atom_site_fract_y
_atom_site_fract_z
_atom_site_occupancy
_atom_site_U_iso_or_equiv
O2 O-2 0.5 0 0.36919 1 0.0
La1 La+3 0.5 0.5 0.5 0.3574 0.0
O1 O-2 0.0864 0.5 0 0.31 0.0
Cu1 Cu+2 0 0 0 1 0.0
La2 La+3 0.5 0.5 0.1871 0.357 0.0
Ba1 Ba+2 0.5 0.5 0.1871 0.643 0.0
O3 O-2 0 0 0.15819 1 0.0
Ca1 Ca+2 0.5 0.5 0.5 0.4286 0.0
Y1 Y+3 0.5 0.5 0.5 0.214 0.0
Fe1 Fe+3 0 0 0.35242 0.118 0.0
Cu2 Cu+2 0 0 0.35242 0.882 0.0
